data_4516020
loop_
_publ_author_name
'Kumar, Dharmendra'
'Prakasham, A. P.'
'Das, Sharmistha'
'Datta, Anindya'
'Ghosh, Prasenjit'

_publ_section_title
;
 Cyanosilylation of Aromatic Aldehydes by Cationic Ruthenium(II) Complexes
 of Benzimidazole-Derived O-Functionalized N-Heterocyclic Carbenes at
 Ambient Temperature under Solvent-Free Conditions.
;
_journal_issue 2
_journal_name_full 'ACS omega'
_journal_page_first 1922
_journal_page_last 1938
_journal_paper_doi 10.1021/acsomega.7b02090
_journal_volume 3
_journal_year 2018
_chemical_formula_moiety 'C33 H43 Cl N3 O Ru, Cl, C H Cl3'
_chemical_formula_sum 'C34 H44 Cl5 N3 O Ru'
_chemical_formula_weight 789.04
_space_group_crystal_system triclinic
_space_group_IT_number 2
_space_group_name_Hall '-P 1'
_space_group_name_H-M_alt 'P -1'
_atom_sites_solution_hydrogens geom
_audit_creation_date 2017-02-19
_audit_creation_method
;
Olex2 1.2-alpha
(compiled 2015.10.28 svn.r3245 for OlexSys, GUI svn.r5128)
;
_cell_angle_alpha 69.6572(18)
_cell_angle_beta 83.3894(13)
_cell_angle_gamma 82.6029(13)
_cell_formula_units_Z 2
_cell_length_a 11.04197(15)
_cell_length_b 13.3361(3)
_cell_length_c 13.4517(3)
_cell_measurement_reflns_used 24757
_cell_measurement_temperature 293(2)
_cell_measurement_theta_max 31.1230
_cell_measurement_theta_min 1.9070
_cell_volume 1836.57(7)
_computing_molecular_graphics 'Olex2 (Dolomanov et al., 2009)'
_computing_publication_material 'Olex2 (Dolomanov et al., 2009)'
_computing_structure_refinement 'ShelXL (Sheldrick, 2015)'
_computing_structure_solution 'ShelXT (Sheldrick, 2015)'
_diffrn_ambient_temperature 293(2)
_diffrn_measured_fraction_theta_full 0.962
_diffrn_measured_fraction_theta_max 0.962
_diffrn_measurement_device_type 'dtrek-CrysAlisPro-abstract goniometer imported rigaku-d*trek images'
_diffrn_measurement_method '\w scans'
_diffrn_radiation_type MoK\a
_diffrn_radiation_wavelength 0.71073
_diffrn_reflns_av_R_equivalents 0.0493
_diffrn_reflns_av_unetI/netI 0.0316
_diffrn_reflns_Laue_measured_fraction_full 0.962
_diffrn_reflns_Laue_measured_fraction_max 0.962
_diffrn_reflns_limit_h_max 13
_diffrn_reflns_limit_h_min -13
_diffrn_reflns_limit_k_max 15
_diffrn_reflns_limit_k_min -15
_diffrn_reflns_limit_l_max 15
_diffrn_reflns_limit_l_min -15
_diffrn_reflns_number 27452
_diffrn_reflns_point_group_measured_fraction_full 0.962
_diffrn_reflns_point_group_measured_fraction_max 0.962
_diffrn_reflns_theta_full 24.999
_diffrn_reflns_theta_max 24.999
_diffrn_reflns_theta_min 2.596
_exptl_absorpt_coefficient_mu 0.821
_exptl_absorpt_correction_T_max 1.00000
_exptl_absorpt_correction_T_min 0.74141
_exptl_absorpt_correction_type multi-scan
_exptl_absorpt_process_details
;
CrysAlisPro 1.171.38.43 (Rigaku Oxford Diffraction, 2015)
Empirical absorption correction using spherical harmonics,
 implemented in SCALE3 ABSPACK scaling algorithm.
;
_exptl_crystal_colour orange
_exptl_crystal_density_diffrn 1.427
_exptl_crystal_description block
_exptl_crystal_F_000 812
_exptl_crystal_size_max 0.245
_exptl_crystal_size_mid 0.115
_exptl_crystal_size_min 0.089
_refine_diff_density_max 1.778
_refine_diff_density_min -1.552
_refine_diff_density_rms 0.130
_refine_ls_extinction_method none
_refine_ls_goodness_of_fit_ref 1.037
_refine_ls_hydrogen_treatment constr
_refine_ls_matrix_type full
_refine_ls_number_parameters 405
_refine_ls_number_reflns 6219
_refine_ls_number_restraints 18
_refine_ls_restrained_S_all 1.072
_refine_ls_R_factor_all 0.0459
_refine_ls_R_factor_gt 0.0418
_refine_ls_shift/su_max 0.001
_refine_ls_shift/su_mean 0.000
_refine_ls_structure_factor_coef Fsqd
_refine_ls_weighting_details 'w=1/[\s^2^(Fo^2^)+(0.0510P)^2^+4.2850P] where P=(Fo^2^+2Fc^2^)/3'
_refine_ls_weighting_scheme calc
_refine_ls_wR_factor_gt 0.1011
_refine_ls_wR_factor_ref 0.1036
_reflns_Friedel_coverage 0.000
_reflns_number_gt 5860
_reflns_number_total 6219
_reflns_threshold_expression 'I > 2\s(I)'
_cod_data_source_file ao7b02090_si_002.cif
_cod_data_source_block 2c_PG-DK-05-161_Mo
_cod_original_cell_volume 1836.58(6)
_cod_database_code 4516020
_shelx_space_group_comment
;
The symmetry employed for this shelxl refinement is uniquely defined
by the following loop, which should always be used as a source of
symmetry information in preference to the above space-group names.
They are only intended as comments.
;
_olex2_refinement_description
;
1. Fixed Uiso
 At 1.2 times of:
  All C(H) groups, All C(H,H) groups, All N(H) groups
 At 1.5 times of:
  All C(H,H,H) groups
2. Uiso/Uaniso restraints and constraints
Uanis(Cl4) \\sim Ueq, Uanis(Cl5) \\sim Ueq, Uanis(Cl3) \\sim Ueq: with sigma of
0.01 and sigma for terminal atoms of 0.01
3.a Ternary CH refined with riding coordinates:
 C21(H21), C18(H18), C31(H31), C34(H34)
3.b Secondary CH2 refined with riding coordinates:
 C10(H10A,H10B), C2(H2A,H2B)
3.c Aromatic/amide H refined with riding coordinates:
 N3(H3), C15(H15), C14(H14), C8(H8), C16(H16), C28(H28), C7(H7), C5(H5),
 C29(H29), C6(H6), C26(H26), C25(H25)
3.d Idealised Me refined as rotating group:
 C32(H32A,H32B,H32C), C30(H30A,H30B,H30C), C23(H23A,H23B,H23C), C22(H22A,H22B,
 H22C), C19(H19A,H19B,H19C), C3(H3A,H3B,H3C), C33(H33A,H33B,H33C), C20(H20A,
 H20B,H20C)
;
_shelx_shelxl_version_number 2014/7
_olex2_submission_special_instructions 'No special instructions were received'

loop_
_space_group_symop_operation_xyz
'x, y, z'
'-x, -y, -z'

loop_
_atom_site_label
_atom_site_type_symbol
_atom_site_fract_x
_atom_site_fract_y
_atom_site_fract_z
_atom_site_U_iso_or_equiv
_atom_site_adp_type
_atom_site_occupancy
_atom_site_site_symmetry_order
_atom_site_calc_flag
_atom_site_refinement_flags_posn
_atom_site_refinement_flags_adp
Ru1 Ru 0.87065(2) 0.21313(2) 0.57185(2) 0.01664(10) Uani 1 1 d . .
Cl2 Cl 0.33328(7) 0.46334(6) 0.65339(6) 0.02321(18) Uani 1 1 d . .
Cl1 Cl 0.84043(7) 0.02763(6) 0.65950(7) 0.02670(19) Uani 1 1 d . .
Cl3 Cl 0.76792(13) 0.51636(10) 1.04300(12) 0.0650(3) Uani 1 1 d . U
Cl5 Cl 0.7527(2) 0.74207(12) 0.99938(17) 0.1250(10) Uani 1 1 d . U
Cl4 Cl 0.96134(19) 0.6032(2) 1.09993(16) 0.1231(9) Uani 1 1 d . U
O1 O 0.68086(18) 0.22594(17) 0.54335(17) 0.0187(4) Uani 1 1 d . .
N1 N 0.7013(2) 0.3135(2) 0.7067(2) 0.0167(5) Uani 1 1 d . .
N3 N 0.4832(2) 0.2862(2) 0.5681(2) 0.0174(5) Uani 1 1 d . .
H3 H 0.4331 0.3371 0.5786 0.021 Uiso 1 1 calc R .
C11 C 0.6016(3) 0.2910(2) 0.5689(2) 0.0162(6) Uani 1 1 d . .
N2 N 0.8300(2) 0.1989(2) 0.8097(2) 0.0222(6) Uani 1 1 d . .
C9 C 0.6670(3) 0.3177(2) 0.8082(2) 0.0198(6) Uani 1 1 d . .
C10 C 0.6388(3) 0.3731(2) 0.6106(2) 0.0167(6) Uani 1 1 d . .
H10A H 0.6931 0.4200 0.5581 0.020 Uiso 1 1 calc R .
H10B H 0.5672 0.4167 0.6268 0.020 Uiso 1 1 calc R .
C15 C 0.3390(3) 0.0323(3) 0.5189(3) 0.0269(7) Uani 1 1 d . .
H15 H 0.3074 -0.0241 0.5080 0.032 Uiso 1 1 calc R .
C4 C 0.7515(3) 0.2458(3) 0.8739(3) 0.0235(7) Uani 1 1 d . .
C14 C 0.3426(3) 0.1297(3) 0.4381(3) 0.0246(7) Uani 1 1 d . .
H14 H 0.3125 0.1383 0.3736 0.030 Uiso 1 1 calc R .
C1 C 0.7993(3) 0.2405(2) 0.7077(2) 0.0175(6) Uani 1 1 d . .
C8 C 0.5723(3) 0.3771(3) 0.8472(3) 0.0258(7) Uani 1 1 d . .
H8 H 0.5149 0.4238 0.8035 0.031 Uiso 1 1 calc R .
C16 C 0.3820(3) 0.0175(3) 0.6163(3) 0.0272(7) Uani 1 1 d . .
H16 H 0.3786 -0.0488 0.6702 0.033 Uiso 1 1 calc R .
C21 C 0.3932(3) 0.3235(3) 0.3619(3) 0.0238(7) Uani 1 1 d . .
H21 H 0.4535 0.3634 0.3767 0.029 Uiso 1 1 calc R .
C28 C 1.0316(3) 0.1668(3) 0.4738(3) 0.0277(7) Uani 1 1 d . .
H28 H 1.0610 0.1013 0.4658 0.033 Uiso 1 1 calc R .
C13 C 0.3906(3) 0.2158(3) 0.4513(3) 0.0206(7) Uani 1 1 d . .
C7 C 0.5685(4) 0.3627(3) 0.9546(3) 0.0357(9) Uani 1 1 d . .
H7 H 0.5066 0.4004 0.9840 0.043 Uiso 1 1 calc R .
C5 C 0.7485(4) 0.2326(3) 0.9818(3) 0.0344(8) Uani 1 1 d . .
H5 H 0.8058 0.1860 1.0257 0.041 Uiso 1 1 calc R .
C12 C 0.4337(3) 0.1991(2) 0.5504(2) 0.0187(6) Uani 1 1 d . .
C17 C 0.4306(3) 0.1010(3) 0.6348(3) 0.0231(7) Uani 1 1 d . .
C2 C 0.9253(3) 0.1101(3) 0.8508(3) 0.0302(8) Uani 1 1 d . .
H2A H 0.9783 0.1308 0.8915 0.036 Uiso 1 1 calc R .
H2B H 0.9749 0.0968 0.7915 0.036 Uiso 1 1 calc R .
C18 C 0.4753(3) 0.0866(3) 0.7422(3) 0.0306(8) Uani 1 1 d . .
H18 H 0.5467 0.1276 0.7279 0.037 Uiso 1 1 calc R .
C27 C 0.9516(3) 0.2368(3) 0.4024(3) 0.0282(8) Uani 1 1 d . .
C31 C 0.9127(4) 0.2019(4) 0.3155(3) 0.0438(10) Uani 1 1 d . .
H31 H 0.9254 0.1233 0.3384 0.053 Uiso 1 1 calc R .
C32 C 0.7810(4) 0.2349(4) 0.2929(4) 0.0502(11) Uani 1 1 d . .
H32A H 0.7302 0.2112 0.3580 0.075 Uiso 1 1 calc GR .
H32B H 0.7599 0.2028 0.2442 0.075 Uiso 1 1 calc GR .
H32C H 0.7686 0.3117 0.2621 0.075 Uiso 1 1 calc GR .
C29 C 1.0695(3) 0.1928(3) 0.5588(3) 0.0299(8) Uani 1 1 d . .
H29 H 1.1201 0.1428 0.6070 0.036 Uiso 1 1 calc R .
C6 C 0.6553(4) 0.2928(3) 1.0196(3) 0.0383(9) Uani 1 1 d . .
H6 H 0.6503 0.2865 1.0909 0.046 Uiso 1 1 calc R .
C26 C 0.9080(3) 0.3361(3) 0.4186(3) 0.0308(8) Uani 1 1 d . .
H26 H 0.8503 0.3826 0.3750 0.037 Uiso 1 1 calc R .
C30 C 1.0720(4) 0.3234(5) 0.6584(4) 0.0572(13) Uani 1 1 d . .
H30A H 1.0061 0.3650 0.6835 0.086 Uiso 1 1 calc GR .
H30B H 1.1409 0.3650 0.6320 0.086 Uiso 1 1 calc GR .
H30C H 1.0952 0.2594 0.7158 0.086 Uiso 1 1 calc GR .
C23 C 0.2682(4) 0.3884(3) 0.3606(4) 0.0457(10) Uani 1 1 d . .
H23A H 0.2066 0.3491 0.3503 0.069 Uiso 1 1 calc GR .
H23B H 0.2703 0.4560 0.3036 0.069 Uiso 1 1 calc GR .
H23C H 0.2493 0.4009 0.4271 0.069 Uiso 1 1 calc GR .
C24 C 1.0313(3) 0.2934(3) 0.5710(3) 0.0326(8) Uani 1 1 d . .
C25 C 0.9497(3) 0.3652(3) 0.4981(3) 0.0327(8) Uani 1 1 d . .
H25 H 0.9236 0.4325 0.5033 0.039 Uiso 1 1 calc R .
C22 C 0.4313(5) 0.3118(4) 0.2543(3) 0.0558(13) Uani 1 1 d . .
H22A H 0.5097 0.2708 0.2567 0.084 Uiso 1 1 calc GR .
H22B H 0.4366 0.3817 0.2014 0.084 Uiso 1 1 calc GR .
H22C H 0.3717 0.2755 0.2366 0.084 Uiso 1 1 calc GR .
C19 C 0.5173(4) -0.0285(3) 0.8066(3) 0.0434(10) Uani 1 1 d . .
H19A H 0.4480 -0.0699 0.8295 0.065 Uiso 1 1 calc GR .
H19B H 0.5554 -0.0295 0.8677 0.065 Uiso 1 1 calc GR .
H19C H 0.5752 -0.0590 0.7635 0.065 Uiso 1 1 calc GR .
C3 C 0.8708(4) 0.0080(3) 0.9204(3) 0.0421(10) Uani 1 1 d . .
H3A H 0.8136 -0.0099 0.8821 0.063 Uiso 1 1 calc GR .
H3B H 0.8294 0.0185 0.9833 0.063 Uiso 1 1 calc GR .
H3C H 0.9350 -0.0495 0.9401 0.063 Uiso 1 1 calc GR .
C33 C 0.9999(5) 0.2477(5) 0.2144(3) 0.0632(15) Uani 1 1 d . .
H33A H 0.9926 0.3247 0.1929 0.095 Uiso 1 1 calc GR .
H33B H 0.9779 0.2265 0.1581 0.095 Uiso 1 1 calc GR .
H33C H 1.0828 0.2201 0.2299 0.095 Uiso 1 1 calc GR .
C20 C 0.3797(6) 0.1352(4) 0.8072(4) 0.0634(15) Uani 1 1 d . .
H20A H 0.3588 0.2095 0.7673 0.095 Uiso 1 1 calc GR .
H20B H 0.4120 0.1297 0.8723 0.095 Uiso 1 1 calc GR .
H20C H 0.3078 0.0973 0.8229 0.095 Uiso 1 1 calc GR .
C34 C 0.8041(6) 0.6151(4) 1.0885(4) 0.0698(17) Uani 1 1 d . .
H34 H 0.7613 0.6056 1.1587 0.084 Uiso 1 1 calc R .

loop_
_atom_site_aniso_label
_atom_site_aniso_U_11
_atom_site_aniso_U_22
_atom_site_aniso_U_33
_atom_site_aniso_U_23
_atom_site_aniso_U_13
_atom_site_aniso_U_12
Ru1 0.01188(14) 0.01718(15) 0.02170(15) -0.00891(11) -0.00042(9) 0.00154(10)
Cl2 0.0186(4) 0.0232(4) 0.0262(4) -0.0094(3) 0.0013(3) 0.0040(3)
Cl1 0.0278(4) 0.0173(4) 0.0356(4) -0.0103(3) -0.0029(3) 0.0003(3)
Cl3 0.0780(9) 0.0480(7) 0.0730(8) -0.0291(6) -0.0020(7) 0.0003(6)
Cl5 0.180(2) 0.0426(8) 0.1260(15) -0.0265(9) 0.1008(15) -0.0219(10)
Cl4 0.0962(13) 0.222(3) 0.0949(13) -0.1006(16) 0.0389(10) -0.0786(15)
O1 0.0129(10) 0.0215(11) 0.0249(11) -0.0131(9) -0.0013(8) 0.0023(8)
N1 0.0183(12) 0.0154(12) 0.0171(12) -0.0065(10) -0.0011(10) -0.0014(10)
N3 0.0137(12) 0.0175(13) 0.0218(13) -0.0091(11) 0.0006(10) 0.0010(10)
C11 0.0167(14) 0.0172(15) 0.0132(13) -0.0042(12) -0.0008(11) 0.0003(12)
N2 0.0218(13) 0.0224(14) 0.0199(13) -0.0037(11) -0.0056(11) 0.0011(11)
C9 0.0246(16) 0.0201(16) 0.0172(15) -0.0081(13) 0.0012(12) -0.0082(13)
C10 0.0156(14) 0.0159(15) 0.0186(15) -0.0067(12) -0.0021(11) 0.0014(12)
C15 0.0195(16) 0.0240(17) 0.043(2) -0.0193(16) 0.0014(14) -0.0034(13)
C4 0.0254(16) 0.0237(17) 0.0210(16) -0.0064(14) 0.0001(13) -0.0064(14)
C14 0.0179(15) 0.0315(19) 0.0306(18) -0.0191(15) 0.0010(13) -0.0023(13)
C1 0.0162(14) 0.0153(15) 0.0212(15) -0.0059(12) -0.0017(12) -0.0028(12)
C8 0.0262(17) 0.0279(18) 0.0254(17) -0.0130(14) 0.0024(13) -0.0024(14)
C16 0.0234(17) 0.0210(17) 0.0353(19) -0.0084(15) 0.0027(14) -0.0024(14)
C21 0.0223(16) 0.0269(18) 0.0240(17) -0.0108(14) 0.0011(13) -0.0051(14)
C28 0.0171(15) 0.0278(18) 0.0377(19) -0.0153(15) 0.0075(14) 0.0028(13)
C13 0.0121(14) 0.0256(17) 0.0268(16) -0.0146(14) 0.0026(12) 0.0012(12)
C7 0.040(2) 0.043(2) 0.0288(19) -0.0216(17) 0.0073(16) -0.0042(18)
C5 0.042(2) 0.039(2) 0.0214(17) -0.0071(16) -0.0061(15) -0.0048(17)
C12 0.0116(13) 0.0211(16) 0.0258(16) -0.0126(13) 0.0024(12) -0.0003(12)
C17 0.0181(15) 0.0226(17) 0.0285(17) -0.0104(14) 0.0020(13) 0.0001(13)
C2 0.0303(18) 0.0293(19) 0.0286(18) -0.0063(15) -0.0139(15) 0.0070(15)
C18 0.038(2) 0.0251(18) 0.0276(18) -0.0064(15) -0.0029(15) -0.0053(15)
C27 0.0172(15) 0.043(2) 0.0247(17) -0.0144(16) 0.0080(13) -0.0040(15)
C31 0.044(2) 0.057(3) 0.029(2) -0.0157(19) 0.0032(17) -0.002(2)
C32 0.054(3) 0.057(3) 0.041(2) -0.015(2) -0.008(2) -0.012(2)
C29 0.0115(15) 0.041(2) 0.0331(19) -0.0087(16) -0.0002(13) 0.0013(14)
C6 0.050(2) 0.050(2) 0.0175(17) -0.0157(17) 0.0025(16) -0.0082(19)
C26 0.0159(15) 0.0323(19) 0.0331(19) -0.0005(15) 0.0050(13) 0.0011(14)
C30 0.046(3) 0.085(4) 0.060(3) -0.040(3) 0.010(2) -0.041(3)
C23 0.035(2) 0.026(2) 0.066(3) -0.0045(19) 0.002(2) -0.0011(17)
C24 0.0194(16) 0.046(2) 0.039(2) -0.0212(18) 0.0104(14) -0.0188(16)
C25 0.0258(18) 0.0212(17) 0.050(2) -0.0146(16) 0.0176(16) -0.0093(15)
C22 0.087(4) 0.042(2) 0.031(2) -0.0099(19) 0.009(2) 0.004(2)
C19 0.054(3) 0.036(2) 0.036(2) -0.0068(18) -0.0082(18) 0.0017(19)
C3 0.055(3) 0.029(2) 0.037(2) -0.0013(17) -0.0149(19) -0.0003(18)
C33 0.052(3) 0.110(5) 0.028(2) -0.028(3) 0.0090(19) -0.008(3)
C20 0.097(4) 0.056(3) 0.032(2) -0.019(2) -0.001(2) 0.020(3)
C34 0.093(4) 0.065(3) 0.062(3) -0.039(3) 0.048(3) -0.040(3)

loop_
_atom_type_symbol
_atom_type_description
_atom_type_scat_dispersion_real
_atom_type_scat_dispersion_imag
_atom_type_scat_source
C C 0.0033 0.0016 'International Tables Vol C Tables 4.2.6.8 and 6.1.1.4'
H H 0.0000 0.0000 'International Tables Vol C Tables 4.2.6.8 and 6.1.1.4'
Cl Cl 0.1484 0.1585 'International Tables Vol C Tables 4.2.6.8 and 6.1.1.4'
N N 0.0061 0.0033 'International Tables Vol C Tables 4.2.6.8 and 6.1.1.4'
O O 0.0106 0.0060 'International Tables Vol C Tables 4.2.6.8 and 6.1.1.4'
Ru Ru -1.2594 0.8363 'International Tables Vol C Tables 4.2.6.8 and 6.1.1.4'

loop_
_geom_angle_atom_site_label_1
_geom_angle_atom_site_label_2
_geom_angle_atom_site_label_3
_geom_angle
O1 Ru1 Cl1 83.13(6)
O1 Ru1 C28 126.64(11)
O1 Ru1 C27 97.95(10)
O1 Ru1 C29 164.12(11)
O1 Ru1 C26 91.08(11)
O1 Ru1 C24 148.48(12)
O1 Ru1 C25 112.13(12)
C1 Ru1 Cl1 88.23(9)
C1 Ru1 O1 82.78(10)
C1 Ru1 C28 150.03(13)
C1 Ru1 C27 162.83(13)
C1 Ru1 C29 113.10(13)
C1 Ru1 C26 125.67(13)
C1 Ru1 C24 89.99(13)
C1 Ru1 C25 96.34(13)
C28 Ru1 Cl1 89.85(9)
C28 Ru1 C27 35.81(13)
C27 Ru1 Cl1 108.91(10)
C29 Ru1 Cl1 96.76(10)
C29 Ru1 C28 37.59(13)
C29 Ru1 C27 66.96(13)
C29 Ru1 C26 79.81(13)
C29 Ru1 C24 37.87(14)
C29 Ru1 C25 67.78(14)
C26 Ru1 Cl1 144.71(11)
C26 Ru1 C28 65.97(13)
C26 Ru1 C27 37.35(14)
C26 Ru1 C24 68.44(14)
C24 Ru1 Cl1 127.45(11)
C24 Ru1 C28 67.80(13)
C24 Ru1 C27 80.42(13)
C25 Ru1 Cl1 164.47(10)
C25 Ru1 C28 78.77(13)
C25 Ru1 C27 67.38(14)
C25 Ru1 C26 37.50(15)
C25 Ru1 C24 38.09(15)
C11 O1 Ru1 122.66(19)
C9 N1 C10 126.3(2)
C1 N1 C9 111.2(2)
C1 N1 C10 122.5(2)
C11 N3 H3 118.5
C11 N3 C12 123.0(2)
C12 N3 H3 118.5
O1 C11 N3 122.2(3)
O1 C11 C10 120.6(3)
N3 C11 C10 117.0(2)
C4 N2 C2 123.8(3)
C1 N2 C4 110.4(3)
C1 N2 C2 125.6(3)
N1 C9 C8 132.4(3)
C4 C9 N1 105.6(3)
C4 C9 C8 122.0(3)
N1 C10 C11 106.7(2)
N1 C10 H10A 110.4
N1 C10 H10B 110.4
C11 C10 H10A 110.4
C11 C10 H10B 110.4
H10A C10 H10B 108.6
C14 C15 H15 119.7
C14 C15 C16 120.6(3)
C16 C15 H15 119.7
N2 C4 C5 131.9(3)
C9 C4 N2 106.6(3)
C9 C4 C5 121.5(3)
C15 C14 H14 119.4
C15 C14 C13 121.2(3)
C13 C14 H14 119.4
N1 C1 Ru1 121.0(2)
N2 C1 Ru1 132.9(2)
N2 C1 N1 106.2(3)
C9 C8 H8 121.8
C7 C8 C9 116.3(3)
C7 C8 H8 121.8
C15 C16 H16 119.5
C15 C16 C17 121.0(3)
C17 C16 H16 119.5
C13 C21 H21 107.8
C13 C21 C23 109.9(3)
C23 C21 H21 107.8
C22 C21 H21 107.8
C22 C21 C13 112.6(3)
C22 C21 C23 110.7(3)
Ru1 C28 H28 131.7
C27 C28 Ru1 73.63(18)
C27 C28 H28 119.1
C27 C28 C29 121.7(3)
C29 C28 Ru1 68.54(18)
C29 C28 H28 119.1
C14 C13 C21 120.9(3)
C14 C13 C12 117.2(3)
C12 C13 C21 121.8(3)
C8 C7 H7 119.2
C8 C7 C6 121.5(3)
C6 C7 H7 119.2
C4 C5 H5 121.9
C6 C5 C4 116.1(3)
C6 C5 H5 121.9
C13 C12 N3 119.3(3)
C13 C12 C17 123.0(3)
C17 C12 N3 117.7(3)
C16 C17 C12 116.9(3)
C16 C17 C18 121.4(3)
C12 C17 C18 121.6(3)
N2 C2 H2A 109.2
N2 C2 H2B 109.2
N2 C2 C3 111.9(3)
H2A C2 H2B 107.9
C3 C2 H2A 109.2
C3 C2 H2B 109.2
C17 C18 H18 106.7
C19 C18 C17 114.7(3)
C19 C18 H18 106.7
C20 C18 C17 110.9(3)
C20 C18 H18 106.7
C20 C18 C19 110.6(3)
C28 C27 Ru1 70.56(19)
C28 C27 C31 118.6(3)
C28 C27 C26 117.0(3)
C31 C27 Ru1 131.4(3)
C26 C27 Ru1 67.39(19)
C26 C27 C31 124.4(3)
C27 C31 H31 107.9
C27 C31 C33 107.5(4)
C32 C31 C27 113.8(3)
C32 C31 H31 107.9
C32 C31 C33 111.5(4)
C33 C31 H31 107.9
C31 C32 H32A 109.5
C31 C32 H32B 109.5
C31 C32 H32C 109.5
H32A C32 H32B 109.5
H32A C32 H32C 109.5
H32B C32 H32C 109.5
Ru1 C29 H29 127.1
C28 C29 Ru1 73.87(18)
C28 C29 H29 119.5
C24 C29 Ru1 71.56(19)
C24 C29 C28 121.0(3)
C24 C29 H29 119.5
C7 C6 H6 118.8
C5 C6 C7 122.5(3)
C5 C6 H6 118.8
Ru1 C26 H26 126.5
C27 C26 Ru1 75.3(2)
C27 C26 H26 119.1
C25 C26 Ru1 71.1(2)
C25 C26 C27 121.8(3)
C25 C26 H26 119.1
H30A C30 H30B 109.5
H30A C30 H30C 109.5
H30B C30 H30C 109.5
C24 C30 H30A 109.5
C24 C30 H30B 109.5
C24 C30 H30C 109.5
C21 C23 H23A 109.5
C21 C23 H23B 109.5
C21 C23 H23C 109.5
H23A C23 H23B 109.5
H23A C23 H23C 109.5
H23B C23 H23C 109.5
C29 C24 Ru1 70.58(19)
C29 C24 C30 122.0(4)
C29 C24 C25 117.4(3)
C30 C24 Ru1 128.6(3)
C25 C24 Ru1 70.49(19)
C25 C24 C30 120.7(4)
Ru1 C25 H25 130.2
C26 C25 Ru1 71.4(2)
C26 C25 C24 120.9(3)
C26 C25 H25 119.6
C24 C25 Ru1 71.4(2)
C24 C25 H25 119.6
C21 C22 H22A 109.5
C21 C22 H22B 109.5
C21 C22 H22C 109.5
H22A C22 H22B 109.5
H22A C22 H22C 109.5
H22B C22 H22C 109.5
C18 C19 H19A 109.5
C18 C19 H19B 109.5
C18 C19 H19C 109.5
H19A C19 H19B 109.5
H19A C19 H19C 109.5
H19B C19 H19C 109.5
C2 C3 H3A 109.5
C2 C3 H3B 109.5
C2 C3 H3C 109.5
H3A C3 H3B 109.5
H3A C3 H3C 109.5
H3B C3 H3C 109.5
C31 C33 H33A 109.5
C31 C33 H33B 109.5
C31 C33 H33C 109.5
H33A C33 H33B 109.5
H33A C33 H33C 109.5
H33B C33 H33C 109.5
C18 C20 H20A 109.5
C18 C20 H20B 109.5
C18 C20 H20C 109.5
H20A C20 H20B 109.5
H20A C20 H20C 109.5
H20B C20 H20C 109.5
Cl3 C34 Cl5 108.5(4)
Cl3 C34 Cl4 109.9(3)
Cl3 C34 H34 108.9
Cl5 C34 H34 108.9
Cl4 C34 Cl5 111.7(3)
Cl4 C34 H34 108.9

loop_
_geom_bond_atom_site_label_1
_geom_bond_atom_site_label_2
_geom_bond_distance
Ru1 Cl1 2.3907(8)
Ru1 O1 2.148(2)
Ru1 C1 2.038(3)
Ru1 C28 2.241(3)
Ru1 C27 2.280(3)
Ru1 C29 2.171(3)
Ru1 C26 2.177(4)
Ru1 C24 2.184(3)
Ru1 C25 2.172(3)
Cl3 C34 1.738(5)
Cl5 C34 1.768(7)
Cl4 C34 1.743(7)
O1 C11 1.256(3)
N1 C9 1.394(4)
N1 C10 1.459(4)
N1 C1 1.357(4)
N3 H3 0.8600
N3 C11 1.319(4)
N3 C12 1.446(4)
C11 C10 1.510(4)
N2 C4 1.397(4)
N2 C1 1.354(4)
N2 C2 1.474(4)
C9 C4 1.393(5)
C9 C8 1.394(4)
C10 H10A 0.9700
C10 H10B 0.9700
C15 H15 0.9300
C15 C14 1.375(5)
C15 C16 1.386(5)
C4 C5 1.398(5)
C14 H14 0.9300
C14 C13 1.397(5)
C8 H8 0.9300
C8 C7 1.386(5)
C16 H16 0.9300
C16 C17 1.403(5)
C21 H21 0.9800
C21 C13 1.520(5)
C21 C23 1.531(5)
C21 C22 1.516(5)
C28 H28 0.9300
C28 C27 1.391(5)
C28 C29 1.423(5)
C13 C12 1.402(4)
C7 H7 0.9300
C7 C6 1.396(6)
C5 H5 0.9300
C5 C6 1.383(6)
C12 C17 1.404(5)
C17 C18 1.522(5)
C2 H2A 0.9700
C2 H2B 0.9700
C2 C3 1.513(6)
C18 H18 0.9800
C18 C19 1.519(5)
C18 C20 1.518(6)
C27 C31 1.520(5)
C27 C26 1.431(5)
C31 H31 0.9800
C31 C32 1.498(6)
C31 C33 1.556(6)
C32 H32A 0.9600
C32 H32B 0.9600
C32 H32C 0.9600
C29 H29 0.9300
C29 C24 1.413(5)
C6 H6 0.9300
C26 H26 0.9300
C26 C25 1.398(6)
C30 H30A 0.9600
C30 H30B 0.9600
C30 H30C 0.9600
C30 C24 1.496(6)
C23 H23A 0.9600
C23 H23B 0.9600
C23 H23C 0.9600
C24 C25 1.422(6)
C25 H25 0.9300
C22 H22A 0.9600
C22 H22B 0.9600
C22 H22C 0.9600
C19 H19A 0.9600
C19 H19B 0.9600
C19 H19C 0.9600
C3 H3A 0.9600
C3 H3B 0.9600
C3 H3C 0.9600
C33 H33A 0.9600
C33 H33B 0.9600
C33 H33C 0.9600
C20 H20A 0.9600
C20 H20B 0.9600
C20 H20C 0.9600
C34 H34 0.9800

loop_
_geom_torsion_atom_site_label_1
_geom_torsion_atom_site_label_2
_geom_torsion_atom_site_label_3
_geom_torsion_atom_site_label_4
_geom_torsion
Ru1 O1 C11 N3 -168.1(2)
Ru1 O1 C11 C10 6.9(4)
Ru1 C28 C27 C31 -127.4(3)
Ru1 C28 C27 C26 50.4(3)
Ru1 C28 C29 C24 -56.1(3)
Ru1 C27 C31 C32 52.7(5)
Ru1 C27 C31 C33 176.7(3)
Ru1 C27 C26 C25 56.1(3)
Ru1 C29 C24 C30 124.1(3)
Ru1 C29 C24 C25 -54.5(3)
Ru1 C26 C25 C24 53.7(3)
Ru1 C24 C25 C26 -53.7(3)
O1 C11 C10 N1 -59.8(3)
N1 C9 C4 N2 -2.0(3)
N1 C9 C4 C5 177.0(3)
N1 C9 C8 C7 -178.0(3)
N3 C11 C10 N1 115.5(3)
N3 C12 C17 C16 179.8(3)
N3 C12 C17 C18 1.2(4)
C11 N3 C12 C13 -104.0(3)
C11 N3 C12 C17 76.4(4)
N2 C4 C5 C6 -179.6(4)
C9 N1 C10 C11 -120.9(3)
C9 N1 C1 Ru1 179.0(2)
C9 N1 C1 N2 -1.1(3)
C9 C4 C5 C6 1.7(5)
C9 C8 C7 C6 0.3(6)
C10 N1 C9 C4 178.5(3)
C10 N1 C9 C8 -1.9(5)
C10 N1 C1 Ru1 2.3(4)
C10 N1 C1 N2 -177.8(3)
C15 C14 C13 C21 -179.4(3)
C15 C14 C13 C12 -0.6(4)
C15 C16 C17 C12 -0.1(5)
C15 C16 C17 C18 178.5(3)
C4 N2 C1 Ru1 179.6(2)
C4 N2 C1 N1 -0.2(3)
C4 N2 C2 C3 66.0(4)
C4 C9 C8 C7 1.6(5)
C4 C5 C6 C7 0.2(6)
C14 C15 C16 C17 -0.3(5)
C14 C13 C12 N3 -179.4(2)
C14 C13 C12 C17 0.2(4)
C1 N1 C9 C4 2.0(3)
C1 N1 C9 C8 -178.4(3)
C1 N1 C10 C11 55.2(4)
C1 N2 C4 C9 1.4(4)
C1 N2 C4 C5 -177.5(4)
C1 N2 C2 C3 -108.4(4)
C8 C9 C4 N2 178.4(3)
C8 C9 C4 C5 -2.6(5)
C8 C7 C6 C5 -1.2(6)
C16 C15 C14 C13 0.7(5)
C16 C17 C18 C19 26.4(5)
C16 C17 C18 C20 -99.7(4)
C21 C13 C12 N3 -0.6(4)
C21 C13 C12 C17 179.0(3)
C28 C27 C31 C32 141.3(4)
C28 C27 C31 C33 -94.7(4)
C28 C27 C26 Ru1 -51.9(3)
C28 C27 C26 C25 4.2(5)
C28 C29 C24 Ru1 57.2(3)
C28 C29 C24 C30 -178.8(3)
C28 C29 C24 C25 2.7(5)
C13 C12 C17 C16 0.2(4)
C13 C12 C17 C18 -178.4(3)
C12 N3 C11 O1 7.6(4)
C12 N3 C11 C10 -167.6(3)
C12 C17 C18 C19 -155.0(3)
C12 C17 C18 C20 78.8(4)
C2 N2 C4 C9 -173.7(3)
C2 N2 C4 C5 7.4(6)
C2 N2 C1 Ru1 -5.4(5)
C2 N2 C1 N1 174.8(3)
C27 C28 C29 Ru1 53.2(3)
C27 C28 C29 C24 -2.9(5)
C27 C26 C25 Ru1 -58.0(3)
C27 C26 C25 C24 -4.4(5)
C31 C27 C26 Ru1 125.7(3)
C31 C27 C26 C25 -178.2(3)
C29 C28 C27 Ru1 -51.0(3)
C29 C28 C27 C31 -178.3(3)
C29 C28 C27 C26 -0.6(5)
C29 C24 C25 Ru1 54.5(3)
C29 C24 C25 C26 0.8(5)
C26 C27 C31 C32 -36.3(5)
C26 C27 C31 C33 87.7(5)
C30 C24 C25 Ru1 -124.1(3)
C30 C24 C25 C26 -177.7(3)
C23 C21 C13 C14 81.9(4)
C23 C21 C13 C12 -96.9(4)
C22 C21 C13 C14 -42.0(4)
C22 C21 C13 C12 139.2(4)
